data_7210121
loop_
_publ_author_name
'Liu, Guang-Zhen'
'Li, Shi-Hui'
'Li, Xiao-Ling'
'Xin, Ling-Yun'
'Wang, Li-Ya'

_publ_section_title
;
 Three series of MOFs featuring various metal(ii)-carboxylate chains
 cross-linked by dipyridyl-typed coligands: synthesis, structure, and
 solvent-dependent luminescence
;
_journal_issue 22
_journal_name_full CrystEngComm
_journal_page_first 4571
_journal_paper_doi 10.1039/c3ce40109j
_journal_volume 15
_journal_year 2013
_chemical_formula_sum 'C20 H10 Cl4 Cu N2 O4'
_chemical_formula_weight 547.64
_chemical_name_systematic
;
?
;
_space_group_IT_number 33
_symmetry_cell_setting orthorhombic
_symmetry_space_group_name_Hall 'P 2c -2n'
_symmetry_space_group_name_H-M 'P n a 21'
_atom_sites_solution_hydrogens geom
_atom_sites_solution_primary direct
_atom_sites_solution_secondary difmap
_audit_creation_method SHELXL-97
_cell_angle_alpha 90.00
_cell_angle_beta 90.00
_cell_angle_gamma 90.00
_cell_formula_units_Z 4
_cell_length_a 14.162(3)
_cell_length_b 13.601(3)
_cell_length_c 10.898(2)
_cell_measurement_reflns_used 8190
_cell_measurement_temperature 293(2)
_cell_measurement_theta_max 27.15
_cell_measurement_theta_min 2.39
_cell_volume 2099.1(7)
_computing_cell_refinement 'Bruker XSCANS'
_computing_data_collection 'Bruker XSCANS'
_computing_data_reduction 'Bruker SHELXTL'
_computing_molecular_graphics 'Bruker SHELXTL'
_computing_publication_material 'Bruker SHELXTL'
_computing_structure_refinement 'SHELXL-97 (Sheldrick, 1997)'
_computing_structure_solution 'SHELXS-97 (Sheldrick, 1990)'
_diffrn_ambient_temperature 293(2)
_diffrn_measured_fraction_theta_full 1.000
_diffrn_measured_fraction_theta_max 1.000
_diffrn_measurement_device_type 'Bruker P4'
_diffrn_measurement_method '\w scans'
_diffrn_radiation_monochromator graphite
_diffrn_radiation_source 'fine-focus sealed tube'
_diffrn_radiation_type MoK\a
_diffrn_radiation_wavelength 0.71073
_diffrn_reflns_av_R_equivalents 0.0348
_diffrn_reflns_av_sigmaI/netI 0.0289
_diffrn_reflns_limit_h_max 16
_diffrn_reflns_limit_h_min -17
_diffrn_reflns_limit_k_max 16
_diffrn_reflns_limit_k_min -16
_diffrn_reflns_limit_l_max 11
_diffrn_reflns_limit_l_min -13
_diffrn_reflns_number 22400
_diffrn_reflns_theta_full 25.50
_diffrn_reflns_theta_max 25.50
_diffrn_reflns_theta_min 2.08
_diffrn_standards_decay_% 0
_diffrn_standards_interval_count 0
_diffrn_standards_interval_time 0
_diffrn_standards_number 0
_exptl_absorpt_coefficient_mu 1.581
_exptl_absorpt_correction_T_max 0.8208
_exptl_absorpt_correction_T_min 0.6748
_exptl_absorpt_correction_type multi-scan
_exptl_absorpt_process_details sadabs
_exptl_crystal_colour blue
_exptl_crystal_density_diffrn 1.733
_exptl_crystal_density_method 'not measured'
_exptl_crystal_description block
_exptl_crystal_F_000 1092
_exptl_crystal_size_max 0.27
_exptl_crystal_size_mid 0.21
_exptl_crystal_size_min 0.13
_refine_diff_density_max 0.227
_refine_diff_density_min -0.273
_refine_diff_density_rms 0.043
_refine_ls_abs_structure_details 'Flack H D (1983), Acta Cryst. A39, 876-881'
_refine_ls_abs_structure_Flack 0.015(11)
_refine_ls_extinction_method none
_refine_ls_goodness_of_fit_ref 1.029
_refine_ls_hydrogen_treatment constr
_refine_ls_matrix_type full
_refine_ls_number_parameters 280
_refine_ls_number_reflns 3471
_refine_ls_number_restraints 1
_refine_ls_restrained_S_all 1.029
_refine_ls_R_factor_all 0.0291
_refine_ls_R_factor_gt 0.0239
_refine_ls_shift/su_max 0.001
_refine_ls_shift/su_mean 0.000
_refine_ls_structure_factor_coef Fsqd
_refine_ls_weighting_details 'calc w=1/[\s^2^(Fo^2^)+(0.0275P)^2^+0.5192P] where P=(Fo^2^+2Fc^2^)/3'
_refine_ls_weighting_scheme calc
_refine_ls_wR_factor_gt 0.0540
_refine_ls_wR_factor_ref 0.0565
_reflns_number_gt 3178
_reflns_number_total 3471
_reflns_threshold_expression >2sigma(I)
_cod_data_source_file c3ce40109j.txt
_cod_data_source_block 3b
_cod_depositor_comments
;
The following automatic conversions were performed:

'_symmetry_cell_setting' value 'Orthorhombic' changed to
'orthorhombic' according to
/home/saulius/struct/CIF-dictionaries/cif_core.dic dictionary named
'cif_core.dic' version 2.4.2 from 2011-04-26.

Automatic conversion script
Id: cif_fix_values 1891 2012-01-12 08:04:46Z andrius 
;
_cod_original_sg_symbol_H-M Pna2(1)
_cod_database_code 7210121

loop_
_symmetry_equiv_pos_as_xyz
'x, y, z'
'-x, -y, z+1/2'
'x+1/2, -y+1/2, z'
'-x+1/2, y+1/2, z+1/2'

loop_
_atom_site_label
_atom_site_type_symbol
_atom_site_fract_x
_atom_site_fract_y
_atom_site_fract_z
_atom_site_U_iso_or_equiv
_atom_site_adp_type
_atom_site_occupancy
_atom_site_symmetry_multiplicity
_atom_site_calc_flag
_atom_site_refinement_flags
Cu1 Cu 0.028344(18) 0.87085(2) 0.72098(3) 0.02644(8) Uani 1 1 d .
N1 N 0.45570(15) 0.68909(19) -0.1367(2) 0.0337(6) Uani 1 1 d .
N2 N 0.11609(15) 0.85501(17) 0.5752(2) 0.0293(5) Uani 1 1 d .
O1 O -0.08649(12) 0.86572(14) 0.62194(19) 0.0336(5) Uani 1 1 d .
O2 O -0.09160(15) 1.02918(17) 0.6293(2) 0.0487(6) Uani 1 1 d .
O3 O -0.13628(12) 1.09279(15) 0.32446(18) 0.0314(4) Uani 1 1 d .
O4 O -0.07913(14) 0.94112(16) 0.3141(2) 0.0447(5) Uani 1 1 d .
C1 C -0.12516(18) 0.9495(2) 0.6027(2) 0.0299(6) Uani 1 1 d .
C2 C -0.21993(17) 0.9452(2) 0.5378(3) 0.0300(6) Uani 1 1 d .
C3 C -0.30194(19) 0.9216(2) 0.6023(3) 0.0390(7) Uani 1 1 d .
C4 C -0.38723(19) 0.9109(2) 0.5425(4) 0.0439(8) Uani 1 1 d .
C5 C -0.39202(19) 0.9243(2) 0.4163(4) 0.0458(9) Uani 1 1 d .
C6 C -0.31130(19) 0.9520(2) 0.3522(3) 0.0392(7) Uani 1 1 d .
C7 C -0.22600(17) 0.9652(2) 0.4132(3) 0.0305(6) Uani 1 1 d .
C8 C -0.13922(17) 0.9997(2) 0.3436(2) 0.0283(6) Uani 1 1 d .
C9 C 0.38165(19) 0.7485(2) -0.1551(3) 0.0372(7) Uani 1 1 d .
H9 H 0.3665 0.7659 -0.2353 0.045 Uiso 1 1 calc R
C10 C 0.3270(2) 0.7849(2) -0.0615(3) 0.0383(7) Uani 1 1 d .
H10 H 0.2761 0.8256 -0.0796 0.046 Uiso 1 1 calc R
C11 C 0.3467(2) 0.7618(2) 0.0586(3) 0.0346(7) Uani 1 1 d .
C12 C 0.4255(2) 0.7025(3) 0.0783(3) 0.0616(11) Uani 1 1 d .
H12 H 0.4435 0.6857 0.1576 0.074 Uiso 1 1 calc R
C13 C 0.4764(2) 0.6691(3) -0.0206(3) 0.0575(10) Uani 1 1 d .
H13 H 0.5289 0.6299 -0.0052 0.069 Uiso 1 1 calc R
C14 C 0.2849(2) 0.7966(3) 0.1589(3) 0.0377(7) Uani 1 1 d .
H14 H 0.2325 0.8341 0.1372 0.045 Uiso 1 1 calc R
C15 C 0.29800(19) 0.7789(2) 0.2769(3) 0.0345(7) Uani 1 1 d .
H15 H 0.3520 0.7441 0.2985 0.041 Uiso 1 1 calc R
C16 C 0.20518(17) 0.8254(2) 0.5929(3) 0.0322(6) Uani 1 1 d .
H16 H 0.2278 0.8210 0.6728 0.039 Uiso 1 1 calc R
C17 C 0.26460(18) 0.8013(2) 0.4976(3) 0.0333(6) Uani 1 1 d .
H17 H 0.3254 0.7793 0.5143 0.040 Uiso 1 1 calc R
C18 C 0.23475(18) 0.8094(2) 0.3776(3) 0.0306(6) Uani 1 1 d .
C19 C 0.1431(2) 0.8421(3) 0.3602(3) 0.0469(8) Uani 1 1 d .
H19 H 0.1194 0.8499 0.2812 0.056 Uiso 1 1 calc R
C20 C 0.0872(2) 0.8631(3) 0.4598(3) 0.0447(8) Uani 1 1 d .
H20 H 0.0257 0.8841 0.4456 0.054 Uiso 1 1 calc R
Cl1 Cl -0.29543(6) 0.90652(8) 0.75945(9) 0.0608(3) Uani 1 1 d .
Cl2 Cl -0.48673(6) 0.87868(7) 0.62348(13) 0.0710(3) Uani 1 1 d .
Cl3 Cl -0.49672(6) 0.90610(9) 0.34016(13) 0.0847(4) Uani 1 1 d .
Cl4 Cl -0.31570(6) 0.96891(7) 0.19597(8) 0.0614(3) Uani 1 1 d .

loop_
_atom_site_aniso_label
_atom_site_aniso_U_11
_atom_site_aniso_U_22
_atom_site_aniso_U_33
_atom_site_aniso_U_23
_atom_site_aniso_U_13
_atom_site_aniso_U_12
Cu1 0.01957(13) 0.03911(17) 0.02064(14) -0.00087(17) 0.00300(14) -0.00206(12)
N1 0.0295(11) 0.0483(15) 0.0232(12) 0.0048(12) 0.0055(9) 0.0113(10)
N2 0.0227(11) 0.0409(14) 0.0242(13) 0.0014(11) 0.0036(9) 0.0032(10)
O1 0.0220(9) 0.0455(12) 0.0333(12) 0.0025(10) 0.0006(8) 0.0005(8)
O2 0.0503(13) 0.0483(13) 0.0474(14) -0.0022(12) -0.0073(11) -0.0123(11)
O3 0.0247(9) 0.0391(12) 0.0304(11) 0.0059(10) -0.0009(8) -0.0044(8)
O4 0.0315(10) 0.0537(13) 0.0489(14) 0.0012(11) 0.0067(9) 0.0082(10)
C1 0.0230(13) 0.0460(18) 0.0208(14) 0.0048(13) 0.0053(10) -0.0006(12)
C2 0.0213(12) 0.0303(15) 0.0385(17) 0.0024(13) 0.0042(11) 0.0008(10)
C3 0.0292(15) 0.0397(17) 0.048(2) 0.0058(15) 0.0110(13) 0.0032(12)
C4 0.0189(13) 0.0361(17) 0.077(3) 0.0094(17) 0.0094(15) 0.0018(12)
C5 0.0198(13) 0.0409(18) 0.077(3) 0.0104(17) -0.0093(14) -0.0035(12)
C6 0.0284(14) 0.0384(16) 0.051(2) 0.0120(15) -0.0105(13) -0.0020(12)
C7 0.0212(12) 0.0312(15) 0.0392(17) 0.0040(13) -0.0015(12) 0.0012(10)
C8 0.0206(12) 0.0431(17) 0.0213(14) 0.0019(13) -0.0059(10) -0.0012(12)
C9 0.0357(15) 0.0514(18) 0.0246(14) 0.0049(14) 0.0021(12) 0.0144(13)
C10 0.0394(15) 0.0443(18) 0.0314(16) 0.0015(14) 0.0018(13) 0.0152(13)
C11 0.0342(15) 0.0444(17) 0.0251(15) 0.0051(14) 0.0097(11) 0.0103(13)
C12 0.059(2) 0.102(3) 0.0232(16) 0.0086(19) 0.0090(15) 0.043(2)
C13 0.053(2) 0.088(3) 0.0306(18) 0.0090(19) 0.0081(16) 0.0439(19)
C14 0.0321(15) 0.051(2) 0.0303(18) 0.0016(15) 0.0091(12) 0.0141(14)
C15 0.0270(13) 0.0438(17) 0.0328(17) -0.0006(14) 0.0092(12) 0.0047(13)
C16 0.0255(13) 0.0473(17) 0.0239(14) -0.0012(13) -0.0010(11) 0.0043(12)
C17 0.0238(12) 0.0453(18) 0.0310(16) -0.0028(14) 0.0005(11) 0.0080(12)
C18 0.0274(13) 0.0371(16) 0.0273(15) 0.0015(13) 0.0063(11) 0.0044(11)
C19 0.0343(16) 0.085(2) 0.0209(15) 0.0068(16) 0.0015(12) 0.0187(16)
C20 0.0286(14) 0.077(2) 0.0289(16) 0.0087(16) 0.0020(13) 0.0199(14)
Cl1 0.0488(5) 0.0843(7) 0.0494(5) 0.0101(5) 0.0250(4) 0.0038(4)
Cl2 0.0281(4) 0.0704(6) 0.1146(9) 0.0093(6) 0.0289(5) -0.0032(4)
Cl3 0.0285(4) 0.1038(8) 0.1220(11) 0.0349(8) -0.0278(5) -0.0215(5)
Cl4 0.0454(4) 0.0819(6) 0.0569(7) 0.0169(5) -0.0265(4) -0.0134(4)

loop_
_atom_type_symbol
_atom_type_description
_atom_type_scat_dispersion_real
_atom_type_scat_dispersion_imag
_atom_type_scat_source
C C 0.0033 0.0016 'International Tables Vol C Tables 4.2.6.8 and 6.1.1.4'
H H 0.0000 0.0000 'International Tables Vol C Tables 4.2.6.8 and 6.1.1.4'
N N 0.0061 0.0033 'International Tables Vol C Tables 4.2.6.8 and 6.1.1.4'
O O 0.0106 0.0060 'International Tables Vol C Tables 4.2.6.8 and 6.1.1.4'
Cu Cu 0.3201 1.2651 'International Tables Vol C Tables 4.2.6.8 and 6.1.1.4'
Cl Cl 0.1484 0.1585 'International Tables Vol C Tables 4.2.6.8 and 6.1.1.4'

loop_
_geom_angle_atom_site_label_1
_geom_angle_atom_site_label_2
_geom_angle_atom_site_label_3
_geom_angle
_geom_angle_site_symmetry_1
_geom_angle_site_symmetry_3
O1 Cu1 O3 167.15(8) . 2_575
O1 Cu1 N2 94.21(9) . .
O3 Cu1 N2 89.99(9) 2_575 .
O1 Cu1 N1 89.19(9) . 3_466
O3 Cu1 N1 93.27(9) 2_575 3_466
N2 Cu1 N1 149.93(10) . 3_466
C13 N1 C9 116.1(2) . .
C13 N1 Cu1 122.23(19) . 3_564
C9 N1 Cu1 121.64(19) . 3_564
C20 N2 C16 116.9(2) . .
C20 N2 Cu1 123.02(18) . .
C16 N2 Cu1 119.75(19) . .
C1 O1 Cu1 114.49(17) . .
C8 O3 Cu1 111.53(16) . 2_574
O2 C1 O1 125.8(3) . .
O2 C1 C2 119.3(3) . .
O1 C1 C2 114.8(2) . .
C7 C2 C3 119.1(3) . .
C7 C2 C1 120.2(2) . .
C3 C2 C1 120.7(3) . .
C4 C3 C2 121.0(3) . .
C4 C3 Cl1 120.1(2) . .
C2 C3 Cl1 118.9(2) . .
C3 C4 C5 119.7(3) . .
C3 C4 Cl2 120.1(3) . .
C5 C4 Cl2 120.1(2) . .
C4 C5 C6 119.5(3) . .
C4 C5 Cl3 120.1(2) . .
C6 C5 Cl3 120.4(3) . .
C7 C6 C5 120.6(3) . .
C7 C6 Cl4 119.2(2) . .
C5 C6 Cl4 120.2(2) . .
C2 C7 C6 119.7(3) . .
C2 C7 C8 119.9(2) . .
C6 C7 C8 120.3(3) . .
O4 C8 O3 125.7(3) . .
O4 C8 C7 120.0(3) . .
O3 C8 C7 114.3(2) . .
N1 C9 C10 123.3(3) . .
N1 C9 H9 118.4 . .
C10 C9 H9 118.4 . .
C9 C10 C11 120.6(3) . .
C9 C10 H10 119.7 . .
C11 C10 H10 119.7 . .
C10 C11 C12 116.2(3) . .
C10 C11 C14 120.6(3) . .
C12 C11 C14 123.1(3) . .
C13 C12 C11 119.4(3) . .
C13 C12 H12 120.3 . .
C11 C12 H12 120.3 . .
N1 C13 C12 124.3(3) . .
N1 C13 H13 117.8 . .
C12 C13 H13 117.8 . .
C15 C14 C11 125.3(3) . .
C15 C14 H14 117.4 . .
C11 C14 H14 117.4 . .
C14 C15 C18 126.0(3) . .
C14 C15 H15 117.0 . .
C18 C15 H15 117.0 . .
N2 C16 C17 122.6(3) . .
N2 C16 H16 118.7 . .
C17 C16 H16 118.7 . .
C16 C17 C18 120.6(2) . .
C16 C17 H17 119.7 . .
C18 C17 H17 119.7 . .
C17 C18 C19 116.3(3) . .
C17 C18 C15 119.8(2) . .
C19 C18 C15 123.9(3) . .
C20 C19 C18 119.9(3) . .
C20 C19 H19 120.1 . .
C18 C19 H19 120.1 . .
N2 C20 C19 123.7(3) . .
N2 C20 H20 118.2 . .
C19 C20 H20 118.2 . .

loop_
_geom_bond_atom_site_label_1
_geom_bond_atom_site_label_2
_geom_bond_distance
_geom_bond_site_symmetry_2
Cu1 O1 1.9532(19) .
Cu1 O3 1.9629(18) 2_575
Cu1 N2 2.029(2) .
Cu1 N1 2.032(2) 3_466
N1 C13 1.327(4) .
N1 C9 1.339(3) .
N1 Cu1 2.032(2) 3_564
N2 C20 1.327(4) .
N2 C16 1.338(3) .
O1 C1 1.282(3) .
O2 C1 1.218(3) .
O3 C8 1.284(3) .
O3 Cu1 1.9629(18) 2_574
O4 C8 1.209(3) .
C1 C2 1.518(3) .
C2 C7 1.388(4) .
C2 C3 1.395(4) .
C3 C4 1.380(4) .
C3 Cl1 1.727(4) .
C4 C5 1.390(5) .
C4 Cl2 1.719(3) .
C5 C6 1.391(4) .
C5 Cl3 1.717(3) .
C6 C7 1.390(4) .
C6 Cl4 1.719(3) .
C7 C8 1.518(4) .
C9 C10 1.373(4) .
C9 H9 0.9300 .
C10 C11 1.376(4) .
C10 H10 0.9300 .
C11 C12 1.393(4) .
C11 C14 1.478(4) .
C12 C13 1.374(5) .
C12 H12 0.9300 .
C13 H13 0.9300 .
C14 C15 1.322(4) .
C14 H14 0.9300 .
C15 C18 1.476(4) .
C15 H15 0.9300 .
C16 C17 1.376(4) .
C16 H16 0.9300 .
C17 C18 1.379(4) .
C17 H17 0.9300 .
C18 C19 1.386(4) .
C19 C20 1.373(4) .
C19 H19 0.9300 .
C20 H20 0.9300 .
